data_1532961
loop_
_publ_author_name
'Munoz, A.'
'Alonso, J.A.'
'Casais, M.T.'
'Martinez-Lope, M.J.'
'Martinez, J.L.'
'Fernandez-Diaz, M.T.'

_publ_section_title
;
 Crystallographic and magnetic transitions in Ce V O3 : a neutron
 diffraction study
;
_journal_name_full 'Physical Review, Serie 3. B - Condensed Matter (18,1978-)'
_journal_page_first 144429-1
_journal_page_last 144429-11
_journal_volume 68
_journal_year 2003
_chemical_formula_sum 'Ce O3 V'
_chemical_name_systematic 'Ce (V O3)'
_space_group_IT_number 62
_symmetry_space_group_name_Hall '-P 2ac 2n'
_symmetry_space_group_name_H-M 'P n m a'
_cell_angle_alpha 90
_cell_angle_beta 90
_cell_angle_gamma 90
_cell_formula_units_Z 4
_cell_length_a 5.5376
_cell_length_b 7.7864
_cell_length_c 5.5039
_cell_volume 237.317
_citation_journal_id_ASTM PRBMDO
_cod_data_source_file Munoz_PRBMDO_2003_1982.cif
_cod_data_source_block Ce1O3V1
_cod_original_formula_sum 'Ce1 O3 V1'
_cod_database_code 1532961

loop_
_symmetry_equiv_pos_as_xyz
x,y,z
-x+1/2,-y,z+1/2
x+1/2,-y+1/2,-z+1/2
-x,y+1/2,-z
-x,-y,-z
x-1/2,y,-z-1/2
-x-1/2,y-1/2,z-1/2
x,-y-1/2,z

loop_
_atom_site_label
_atom_site_type_symbol
_atom_site_fract_x
_atom_site_fract_y
_atom_site_fract_z
_atom_site_occupancy
_atom_site_U_iso_or_equiv
Ce1 Ce+3 0.0374 0.25 0.9907 1 0.0
O2 O-2 0.2886 0.0412 0.7117 1 0.0
V1 V+3 0.5 0 0 1 0.0
O1 O-2 0.4844 0.25 0.0772 1 0.0
